data_4106467
loop_
_publ_author_name
'Hua Wu'
'Jin Yang'
'Zhong-Min Su'
'Stuart R. Batten'
'Jian-Fang Ma'

_publ_contact_author_address
;
Department of Chemistry
Northeast Normal University
Changchun 130024
P.R.China
;
_publ_contact_author_email jianfangma@yahoo.com.cn
_publ_contact_author_fax +86-431-85098620
_publ_contact_author_name 'Jian-Fang Ma'
_publ_contact_author_phone +86-431-85098620
_publ_section_title
;
 An Exceptional 54-Fold Interpenetrated Coordination Polymer with 103-srs
 Network Topology
;
_journal_name_full 'Journal of the American Chemical Society'
_journal_page_first 11406
_journal_page_last 11409
_journal_paper_doi 10.1021/ja202303b
_journal_volume 133
_journal_year 2011
_chemical_formula_sum 'C67.5 H65.5 Ag3 Mo2 N17.5 O14.5'
_chemical_formula_weight 1869.36
_chemical_name_systematic
;
 ?
;
_space_group_IT_number 220
_symmetry_cell_setting cubic
_symmetry_space_group_name_Hall 'I -4bd 2c 3'
_symmetry_space_group_name_H-M 'I -4 3 d'
_atom_sites_solution_hydrogens geom
_atom_sites_solution_primary direct
_atom_sites_solution_secondary difmap
_audit_creation_method SHELXL-97
_cell_angle_alpha 90.00
_cell_angle_beta 90.00
_cell_angle_gamma 90.00
_cell_formula_units_Z 16
_cell_length_a 30.56780(10)
_cell_length_b 30.56780(10)
_cell_length_c 30.56780(10)
_cell_measurement_reflns_used 2435
_cell_measurement_temperature 293(2)
_cell_measurement_theta_max 67.5
_cell_measurement_theta_min 3.1
_cell_volume 28562.26(16)
_computing_cell_refinement CrysAlis
_computing_data_collection 'CrysAlis (Oxford Diffraction, 2006)'
_computing_data_reduction CrysAlis
_computing_structure_refinement 'SHELXL-97 (Sheldrick, 1997)'
_computing_structure_solution 'SHELXS-97 (Sheldrick, 1997)'
_diffrn_ambient_temperature 293(2)
_diffrn_detector_area_resol_mean 10.0
_diffrn_measured_fraction_theta_full 0.996
_diffrn_measured_fraction_theta_max 0.996
_diffrn_measurement_device_type 'Oxford Diffraction Gemini R Ultra'
_diffrn_measurement_method '\w scan'
_diffrn_radiation_monochromator graphite
_diffrn_radiation_source 'fine-focus sealed tube'
_diffrn_radiation_type CuK\a
_diffrn_radiation_wavelength 1.54184
_diffrn_reflns_av_R_equivalents 0.0965
_diffrn_reflns_av_sigmaI/netI 0.0379
_diffrn_reflns_limit_h_max 35
_diffrn_reflns_limit_h_min -25
_diffrn_reflns_limit_k_max 36
_diffrn_reflns_limit_k_min -32
_diffrn_reflns_limit_l_max 35
_diffrn_reflns_limit_l_min -29
_diffrn_reflns_number 35133
_diffrn_reflns_theta_full 66.69
_diffrn_reflns_theta_max 66.69
_diffrn_reflns_theta_min 3.54
_exptl_absorpt_coefficient_mu 9.935
_exptl_absorpt_correction_T_max 0.220
_exptl_absorpt_correction_T_min 0.180
_exptl_absorpt_correction_type multi-scan
_exptl_crystal_colour colorless
_exptl_crystal_density_diffrn 1.739
_exptl_crystal_description block
_exptl_crystal_F_000 14944
_exptl_crystal_size_max 0.251
_exptl_crystal_size_mid 0.241
_exptl_crystal_size_min 0.225
_refine_diff_density_max 1.637
_refine_diff_density_min -1.060
_refine_diff_density_rms 0.151
_refine_ls_abs_structure_details 'Flack H D (1983), Acta Cryst. A39, 876-881'
_refine_ls_abs_structure_Flack 0.021(17)
_refine_ls_extinction_coef 0.000044(11)
_refine_ls_extinction_expression Fc^*^=kFc[1+0.001xFc^2^\l^3^/sin(2\q)]^-1/4^
_refine_ls_extinction_method SHELXL
_refine_ls_goodness_of_fit_ref 1.021
_refine_ls_hydrogen_treatment constr
_refine_ls_matrix_type full
_refine_ls_number_parameters 313
_refine_ls_number_reflns 4152
_refine_ls_number_restraints 44
_refine_ls_restrained_S_all 1.113
_refine_ls_R_factor_all 0.0731
_refine_ls_R_factor_gt 0.0695
_refine_ls_shift/su_max 0.004
_refine_ls_shift/su_mean 0.000
_refine_ls_structure_factor_coef Fsqd
_refine_ls_weighting_details 'calc w=1/[\s^2^(Fo^2^)+(0.1617P)^2^+0.0000P] where P=(Fo^2^+2Fc^2^)/3'
_refine_ls_weighting_scheme calc
_refine_ls_wR_factor_gt 0.1830
_refine_ls_wR_factor_ref 0.1873
_reflns_number_gt 3749
_reflns_number_total 4152
_reflns_threshold_expression >2\s(I)
_cod_data_source_file ja202303b_si_002.cif
_cod_data_source_block nenu
_cod_depositor_comments
;
The following automatic conversions were performed:

'_exptl_absorpt_correction_type' value 'multi scan' changed to
'multi-scan' according to the built-in table from CIF Core dictionary
named 'cif_core.dic' version 2.4.1 from 2010-06-29.

Automatic conversion script
Id: cif_fix_values 1715 2011-07-08 13:25:40Z adriana 
;
_cod_original_formula_sum 'C67.50 H65.50 Ag3 Mo2 N17.50 O14.50'
_cod_database_code 4106467

loop_
_symmetry_equiv_pos_as_xyz
'x, y, z'
'-x, -y+1/2, z'
'x, -y, -z+1/2'
'-x+1/2, y, -z'
'z, x, y'
'y, z, x'
'-z, -x+1/2, y'
'-y+1/2, z, -x'
'z, -x, -y+1/2'
'-y, -z+1/2, x'
'-z+1/2, x, -y'
'y, -z, -x+1/2'
'y+1/4, x+1/4, z+1/4'
'-y+3/4, -x+1/4, z+1/4'
'-y+1/4, x+1/4, -z+3/4'
'y+1/4, -x+3/4, -z+1/4'
'x+1/4, z+1/4, y+1/4'
'z+1/4, y+1/4, x+1/4'
'-x+3/4, -z+1/4, y+1/4'
'z+1/4, -y+3/4, -x+1/4'
'-x+1/4, z+1/4, -y+3/4'
'-z+3/4, -y+1/4, x+1/4'
'x+1/4, -z+3/4, -y+1/4'
'-z+1/4, y+1/4, -x+3/4'
'x+1/2, y+1/2, z+1/2'
'-x+1/2, -y+1, z+1/2'
'x+1/2, -y+1/2, -z+1'
'-x+1, y+1/2, -z+1/2'
'z+1/2, x+1/2, y+1/2'
'y+1/2, z+1/2, x+1/2'
'-z+1/2, -x+1, y+1/2'
'-y+1, z+1/2, -x+1/2'
'z+1/2, -x+1/2, -y+1'
'-y+1/2, -z+1, x+1/2'
'-z+1, x+1/2, -y+1/2'
'y+1/2, -z+1/2, -x+1'
'y+3/4, x+3/4, z+3/4'
'-y+5/4, -x+3/4, z+3/4'
'-y+3/4, x+3/4, -z+5/4'
'y+3/4, -x+5/4, -z+3/4'
'x+3/4, z+3/4, y+3/4'
'z+3/4, y+3/4, x+3/4'
'-x+5/4, -z+3/4, y+3/4'
'z+3/4, -y+5/4, -x+3/4'
'-x+3/4, z+3/4, -y+5/4'
'-z+5/4, -y+3/4, x+3/4'
'x+3/4, -z+5/4, -y+3/4'
'-z+3/4, y+3/4, -x+5/4'

loop_
_atom_site_label
_atom_site_type_symbol
_atom_site_fract_x
_atom_site_fract_y
_atom_site_fract_z
_atom_site_U_iso_or_equiv
_atom_site_adp_type
_atom_site_occupancy
_atom_site_symmetry_multiplicity
_atom_site_calc_flag
_atom_site_refinement_flags
Ag1 Ag 0.13048(3) 0.78877(2) 0.18794(4) 0.0773(4) Uani 1 1 d D
Mo1 Mo 0.23295(2) 0.76705(2) 0.26705(2) 0.0374(3) Uani 1 3 d SD
Mo2 Mo 0.16394(5) 0.83606(5) 0.33606(5) 0.1541(17) Uani 1 3 d SD
C1 C 0.0935(2) 1.0387(2) 0.0975(2) 0.0266(13) Uani 1 1 d .
C2 C 0.1378(2) 1.0326(3) 0.1034(3) 0.0393(18) Uani 1 1 d .
H2 H 0.1574 1.0541 0.0946 0.047 Uiso 1 1 calc R
C3 C 0.1534(2) 0.9945(2) 0.1226(3) 0.0355(16) Uani 1 1 d .
H3 H 0.1834 0.9902 0.1258 0.043 Uiso 1 1 calc R
C4 C 0.1248(2) 0.9636(2) 0.1365(2) 0.0274(13) Uani 1 1 d .
C5 C 0.0797(2) 0.9696(3) 0.1323(3) 0.0411(19) Uani 1 1 d .
H5 H 0.0602 0.9487 0.1427 0.049 Uiso 1 1 calc R
C6 C 0.0648(2) 1.0072(3) 0.1123(3) 0.0412(19) Uani 1 1 d .
H6 H 0.0349 1.0114 0.1088 0.049 Uiso 1 1 calc R
C7 C 0.1802(3) 0.9187(3) 0.1770(3) 0.052(2) Uani 1 1 d .
H7 H 0.2014 0.9401 0.1814 0.063 Uiso 1 1 calc R
C8 C 0.1817(3) 0.8759(3) 0.1898(4) 0.058(2) Uani 1 1 d .
H8 H 0.2053 0.8628 0.2039 0.070 Uiso 1 1 calc R
C9 C 0.1209(3) 0.8851(3) 0.1575(3) 0.047(2) Uani 1 1 d U
H9 H 0.0938 0.8794 0.1448 0.057 Uiso 1 1 calc R
C10 C 0.1503(4) 0.6913(3) 0.2039(3) 0.049(2) Uani 1 1 d .
H10 H 0.1796 0.6982 0.2077 0.059 Uiso 1 1 calc R
C11 C 0.0802(4) 0.6972(4) 0.1935(6) 0.077(4) Uani 1 1 d .
H11 H 0.0525 0.7090 0.1888 0.093 Uiso 1 1 calc R
C12 C 0.0903(3) 0.6537(4) 0.1999(5) 0.066(3) Uani 1 1 d .
H12 H 0.0710 0.6303 0.1998 0.079 Uiso 1 1 calc R
C13 C 0.1583(2) 0.6127(2) 0.2164(3) 0.0346(16) Uani 1 1 d .
C14 C 0.1923(3) 0.6150(2) 0.2471(3) 0.0423(19) Uani 1 1 d .
H14 H 0.1994 0.6417 0.2599 0.051 Uiso 1 1 calc R
C15 C 0.2152(3) 0.5779(3) 0.2582(4) 0.056(3) Uani 1 1 d .
H15 H 0.2374 0.5792 0.2790 0.068 Uiso 1 1 calc R
C16 C 0.2048(3) 0.5381(3) 0.2381(4) 0.053(3) Uani 1 1 d .
C17 C 0.1705(3) 0.5370(3) 0.2078(4) 0.051(2) Uani 1 1 d .
H17 H 0.1633 0.5107 0.1944 0.061 Uiso 1 1 calc R
C18 C 0.1475(3) 0.5737(3) 0.1974(3) 0.0405(18) Uani 1 1 d .
H18 H 0.1246 0.5722 0.1775 0.049 Uiso 1 1 calc R
C19 C 0.2745(4) 0.5000 0.2500 0.054(3) Uani 1 2 d S
C20 C 0.2967(3) 0.5108(4) 0.2122(5) 0.070(3) Uani 1 1 d .
H21 H 0.2817 0.5181 0.1867 0.084 Uiso 1 1 calc R
C21 C 0.3423(4) 0.5106(4) 0.2133(5) 0.071(3) Uani 1 1 d .
H22 H 0.3578 0.5179 0.1882 0.086 Uiso 1 1 calc R
C22 C 0.3645(4) 0.5000 0.2500 0.059(4) Uani 1 2 d S
C23 C 0.4377(4) 0.4752(5) 0.2755(5) 0.079(4) Uani 1 1 d .
C24 C 0.4792(3) 0.4860(4) 0.2657(6) 0.099(6) Uani 0.50 1 d PD
N1 N 0.1444(3) 0.8555(3) 0.1792(3) 0.061(2) Uani 1 1 d .
N2 N 0.1407(2) 0.92340(19) 0.1564(2) 0.0332(14) Uani 1 1 d .
N3 N 0.0774(2) 1.0774(2) 0.0774(2) 0.026(2) Uani 1 3 d SU
N4 N 0.1189(3) 0.7196(3) 0.1953(4) 0.066(2) Uani 1 1 d .
N5 N 0.1338(2) 0.6521(2) 0.2064(3) 0.0416(15) Uani 1 1 d .
N6 N 0.4119(3) 0.5000 0.2500 0.069(4) Uani 1 2 d SD
N7 N 0.4792(3) 0.4860(4) 0.2657(6) 0.099(6) Uani 0.50 1 d PD
N8 N 0.2275(4) 0.5000 0.2500 0.059(3) Uani 1 2 d SU
O1 O 0.2193(3) 0.7732(3) 0.2145(2) 0.0597(18) Uani 1 1 d .
O2 O 0.1985(4) 0.8015(4) 0.3015(4) 0.137(9) Uani 1 3 d S
O3 O 0.155(2) 0.8153(17) 0.3895(10) 0.22(3) Uani 0.50 1 d PDU
O3' O 0.1916(11) 0.8761(14) 0.3669(16) 0.184(19) Uani 0.50 1 d PDU
O4 O 0.0971(4) 0.8172(3) 0.2368(3) 0.089(3) Uani 1 1 d DU

loop_
_atom_site_aniso_label
_atom_site_aniso_U_11
_atom_site_aniso_U_22
_atom_site_aniso_U_33
_atom_site_aniso_U_23
_atom_site_aniso_U_13
_atom_site_aniso_U_12
Ag1 0.0835(6) 0.0385(4) 0.1098(8) 0.0302(4) 0.0041(5) 0.0154(4)
Mo1 0.0374(3) 0.0374(3) 0.0374(3) -0.0027(2) 0.0027(2) 0.0027(2)
Mo2 0.1541(17) 0.1541(17) 0.1541(17) -0.0571(11) 0.0571(11) 0.0571(11)
C1 0.026(3) 0.028(3) 0.025(3) 0.010(3) 0.008(2) 0.015(3)
C2 0.022(3) 0.041(4) 0.055(5) 0.016(4) 0.007(3) 0.007(3)
C3 0.030(3) 0.035(4) 0.042(4) 0.010(3) 0.001(3) 0.003(3)
C4 0.026(3) 0.022(3) 0.034(3) 0.007(3) 0.003(3) 0.015(3)
C5 0.026(3) 0.034(4) 0.063(5) 0.023(4) 0.013(3) 0.003(3)
C6 0.021(3) 0.037(4) 0.065(5) 0.026(4) 0.012(3) 0.006(3)
C7 0.059(5) 0.034(4) 0.064(5) 0.006(4) -0.018(5) 0.012(4)
C8 0.053(5) 0.049(5) 0.073(6) 0.004(5) -0.019(5) 0.016(4)
C9 0.056(4) 0.026(3) 0.060(5) 0.020(3) -0.013(4) 0.009(3)
C10 0.073(6) 0.022(4) 0.051(5) 0.009(3) 0.004(4) 0.015(4)
C11 0.048(5) 0.042(5) 0.142(12) 0.024(6) 0.005(7) 0.003(4)
C12 0.032(4) 0.049(5) 0.117(10) 0.008(6) -0.015(5) 0.004(4)
C13 0.029(3) 0.024(3) 0.051(4) 0.011(3) 0.004(3) 0.004(3)
C14 0.038(4) 0.014(3) 0.075(6) 0.006(3) -0.020(4) 0.003(3)
C15 0.035(4) 0.026(4) 0.108(8) 0.017(5) -0.012(5) -0.002(3)
C16 0.029(4) 0.023(4) 0.108(8) 0.014(4) 0.002(4) -0.002(3)
C17 0.038(4) 0.025(4) 0.088(7) 0.000(4) -0.002(4) -0.003(3)
C18 0.037(4) 0.030(4) 0.054(5) -0.003(3) 0.005(3) -0.001(3)
C19 0.029(5) 0.027(5) 0.105(11) 0.003(6) 0.000 0.000
C20 0.037(5) 0.060(6) 0.112(10) 0.031(6) 0.005(5) 0.003(4)
C21 0.048(6) 0.049(6) 0.117(10) -0.005(6) 0.021(6) -0.005(4)
C22 0.027(6) 0.024(5) 0.127(14) -0.005(7) 0.000 0.000
C23 0.051(6) 0.088(8) 0.099(9) -0.035(7) -0.021(6) 0.023(6)
C24 0.040(5) 0.077(9) 0.179(18) -0.048(9) -0.012(7) 0.006(4)
N1 0.068(5) 0.037(4) 0.079(6) 0.018(4) -0.009(5) 0.012(4)
N2 0.046(4) 0.020(3) 0.033(3) 0.010(2) 0.002(3) 0.014(3)
N3 0.026(2) 0.026(2) 0.026(2) 0.017(2) 0.017(2) 0.017(2)
N4 0.055(5) 0.042(4) 0.100(7) 0.014(5) -0.006(5) 0.011(4)
N5 0.032(3) 0.035(3) 0.058(4) 0.000(3) -0.005(3) 0.004(3)
N6 0.037(6) 0.071(8) 0.098(10) -0.037(8) 0.000 0.000
N7 0.040(5) 0.077(9) 0.179(18) -0.048(9) -0.012(7) 0.006(4)
N8 0.037(4) 0.034(4) 0.105(7) 0.016(5) 0.000 0.000
O1 0.074(5) 0.067(4) 0.038(3) 0.012(3) -0.013(3) -0.023(4)
O2 0.137(9) 0.137(9) 0.137(9) -0.036(8) 0.036(8) 0.036(8)
O3 0.21(3) 0.22(3) 0.22(3) 0.011(9) -0.004(9) -0.003(9)
O3' 0.18(2) 0.18(2) 0.19(2) -0.003(9) -0.007(9) 0.000(9)
O4 0.113(6) 0.087(5) 0.067(4) 0.051(4) 0.004(4) -0.019(4)

loop_
_atom_type_symbol
_atom_type_description
_atom_type_scat_dispersion_real
_atom_type_scat_dispersion_imag
_atom_type_scat_source
C C 0.0181 0.0091 'International Tables Vol C Tables 4.2.6.8 and 6.1.1.4'
H H 0.0000 0.0000 'International Tables Vol C Tables 4.2.6.8 and 6.1.1.4'
N N 0.0311 0.0180 'International Tables Vol C Tables 4.2.6.8 and 6.1.1.4'
O O 0.0492 0.0322 'International Tables Vol C Tables 4.2.6.8 and 6.1.1.4'
Ag Ag 0.1306 4.2820 'International Tables Vol C Tables 4.2.6.8 and 6.1.1.4'
Mo Mo -0.0483 2.7339 'International Tables Vol C Tables 4.2.6.8 and 6.1.1.4'

loop_
_geom_angle_atom_site_label_1
_geom_angle_atom_site_label_2
_geom_angle_atom_site_label_3
_geom_angle
_geom_angle_site_symmetry_1
_geom_angle_site_symmetry_3
O4 Ag1 N1 77.1(4) . .
O4 Ag1 N4 105.3(4) . .
N1 Ag1 N4 177.4(4) . .
O1 Mo1 O1 108.7(3) 32 .
O1 Mo1 O1 108.7(3) 32 31_554
O1 Mo1 O1 108.7(3) . 31_554
O1 Mo1 O2 110.2(3) 32 .
O1 Mo1 O2 110.2(3) . .
O1 Mo1 O2 110.2(3) 31_554 .
O3' Mo2 O3' 102.6(12) . 31_554
O3' Mo2 O3' 102.6(12) . 32
O3' Mo2 O3' 102.6(12) 31_554 32
O3' Mo2 O3 122.0(18) . 31_554
O3' Mo2 O3 80(2) 31_554 31_554
O3' Mo2 O3 27(3) 32 31_554
O3' Mo2 O3 27(3) . 32
O3' Mo2 O3 122.0(18) 31_554 32
O3' Mo2 O3 80(2) 32 32
O3 Mo2 O3 104.2(13) 31_554 32
O3' Mo2 O3 80(2) . .
O3' Mo2 O3 27(3) 31_554 .
O3' Mo2 O3 122.0(18) 32 .
O3 Mo2 O3 104.2(13) 31_554 .
O3 Mo2 O3 104.2(13) 32 .
O3' Mo2 O2 115.7(10) . .
O3' Mo2 O2 115.7(10) 31_554 .
O3' Mo2 O2 115.7(10) 32 .
O3 Mo2 O2 114.3(11) 31_554 .
O3 Mo2 O2 114.3(11) 32 .
O3 Mo2 O2 114.3(11) . .
C6 C1 C2 119.0(6) . .
C6 C1 N3 120.3(6) . .
C2 C1 N3 120.7(7) . .
C1 C2 C3 120.5(7) . .
C1 C2 H2 119.8 . .
C3 C2 H2 119.8 . .
C4 C3 C2 119.7(7) . .
C4 C3 H3 120.1 . .
C2 C3 H3 120.1 . .
C3 C4 C5 121.1(6) . .
C3 C4 N2 120.3(6) . .
C5 C4 N2 118.6(6) . .
C6 C5 C4 118.4(7) . .
C6 C5 H5 120.8 . .
C4 C5 H5 120.8 . .
C5 C6 C1 121.2(7) . .
C5 C6 H6 119.4 . .
C1 C6 H6 119.4 . .
N2 C7 C8 105.2(9) . .
N2 C7 H7 127.4 . .
C8 C7 H7 127.4 . .
N1 C8 C7 110.3(8) . .
N1 C8 H8 124.9 . .
C7 C8 H8 124.9 . .
N2 C9 N1 111.5(9) . .
N2 C9 H9 124.3 . .
N1 C9 H9 124.3 . .
N5 C10 N4 109.6(10) . .
N5 C10 H10 125.2 . .
N4 C10 H10 125.2 . .
N4 C11 C12 106.4(9) . .
N4 C11 H11 126.8 . .
C12 C11 H11 126.8 . .
N5 C12 C11 106.2(9) . .
N5 C12 H12 126.9 . .
C11 C12 H12 126.9 . .
C18 C13 C14 120.4(7) . .
C18 C13 N5 120.7(7) . .
C14 C13 N5 118.9(7) . .
C15 C14 C13 120.1(8) . .
C15 C14 H14 120.0 . .
C13 C14 H14 120.0 . .
C14 C15 C16 119.6(9) . .
C14 C15 H15 120.2 . .
C16 C15 H15 120.2 . .
C17 C16 C15 118.7(7) . .
C17 C16 N8 121.5(8) . .
C15 C16 N8 119.6(9) . .
C18 C17 C16 121.5(8) . .
C18 C17 H17 119.2 . .
C16 C17 H17 119.2 . .
C17 C18 C13 119.7(8) . .
C17 C18 H18 120.2 . .
C13 C18 H18 120.2 . .
C20 C19 C20 120.9(13) . 3_565
C20 C19 N8 119.5(6) . .
C20 C19 N8 119.5(6) 3_565 .
C19 C20 C21 118.1(13) . .
C19 C20 H21 121.0 . .
C21 C20 H21 121.0 . .
C22 C21 C20 121.5(13) . .
C22 C21 H22 119.2 . .
C20 C21 H22 119.2 . .
C21 C22 C21 119.8(13) 3_565 .
C21 C22 N6 120.1(6) 3_565 .
C21 C22 N6 120.1(6) . .
N6 C23 C24 106.6(14) . .
N7 C24 C24 0.0(19) 3_565 3_565
N7 C24 C23 109.2(10) 3_565 .
C24 C24 C23 109.2(10) 3_565 .
C9 N1 C8 105.4(8) . .
C9 N1 Ag1 127.8(8) . .
C8 N1 Ag1 126.3(7) . .
C9 N2 C7 107.5(7) . .
C9 N2 C4 127.4(7) . .
C7 N2 C4 125.1(7) . .
C1 N3 C1 119.90(6) 6_465 .
C1 N3 C1 119.90(6) 6_465 5_564
C1 N3 C1 119.90(6) . 5_564
C10 N4 C11 107.9(9) . .
C10 N4 Ag1 123.1(8) . .
C11 N4 Ag1 128.9(7) . .
C10 N5 C12 109.8(8) . .
C10 N5 C13 125.2(7) . .
C12 N5 C13 125.0(7) . .
C23 N6 C23 108.2(15) . 3_565
C23 N6 C22 125.9(7) . .
C23 N6 C22 125.9(7) 3_565 .
C16 N8 C16 120.8(10) 3_565 .
C16 N8 C19 119.6(5) 3_565 .
C16 N8 C19 119.6(5) . .
Mo1 O2 Mo2 180.0(7) . .
O3' O3 Mo2 76(2) 31_554 .
O3 O3' Mo2 77(2) 32 .

loop_
_geom_bond_atom_site_label_1
_geom_bond_atom_site_label_2
_geom_bond_distance
_geom_bond_site_symmetry_2
Ag1 O4 2.005(10) .
Ag1 N1 2.102(8) .
Ag1 N4 2.155(9) .
Mo1 O1 1.671(6) 32
Mo1 O1 1.671(6) .
Mo1 O1 1.671(6) 31_554
Mo1 O2 1.82(2) .
Mo2 O3' 1.76(2) .
Mo2 O3' 1.76(2) 31_554
Mo2 O3' 1.76(2) 32
Mo2 O3 1.77(2) 31_554
Mo2 O3 1.77(2) 32
Mo2 O3 1.77(2) .
Mo2 O2 1.83(2) .
C1 C6 1.380(10) .
C1 C2 1.380(10) .
C1 N3 1.420(6) .
C2 C3 1.387(11) .
C2 H2 0.9300 .
C3 C4 1.355(11) .
C3 H3 0.9300 .
C4 C5 1.397(10) .
C4 N2 1.454(8) .
C5 C6 1.379(11) .
C5 H5 0.9300 .
C6 H6 0.9300 .
C7 N2 1.368(12) .
C7 C8 1.368(14) .
C7 H7 0.9300 .
C8 N1 1.338(15) .
C8 H8 0.9300 .
C9 N2 1.321(11) .
C9 N1 1.331(12) .
C9 H9 0.9300 .
C10 N5 1.302(12) .
C10 N4 1.318(13) .
C10 H10 0.9300 .
C11 N4 1.369(14) .
C11 C12 1.379(15) .
C11 H11 0.9300 .
C12 N5 1.344(12) .
C12 H12 0.9300 .
C13 C18 1.369(11) .
C13 C14 1.402(12) .
C13 N5 1.449(10) .
C14 C15 1.377(11) .
C14 H14 0.9300 .
C15 C16 1.400(14) .
C15 H15 0.9300 .
C16 C17 1.399(15) .
C16 N8 1.403(10) .
C17 C18 1.359(12) .
C17 H17 0.9300 .
C18 H18 0.9300 .
C19 C20 1.381(14) .
C19 C20 1.381(14) 3_565
C19 N8 1.436(16) .
C20 C21 1.394(15) .
C20 H21 0.9300 .
C21 C22 1.349(17) .
C21 H22 0.9300 .
C22 C21 1.349(17) 3_565
C22 N6 1.451(16) .
C23 N6 1.344(15) .
C23 C24 1.347(18) .
C24 N7 1.29(4) 3_565
C24 C24 1.29(4) 3_565
N3 C1 1.420(6) 6_465
N3 C1 1.420(6) 5_564
N6 C23 1.344(15) 3_565
N8 C16 1.403(10) 3_565
O3 O3' 0.82(8) 31_554
O3' O3 0.82(8) 32

loop_
_geom_torsion_atom_site_label_1
_geom_torsion_atom_site_label_2
_geom_torsion_atom_site_label_3
_geom_torsion_atom_site_label_4
_geom_torsion
_geom_torsion_site_symmetry_1
_geom_torsion_site_symmetry_4
C6 C1 C2 C3 2.4(13) . .
N3 C1 C2 C3 -179.2(8) . .
C1 C2 C3 C4 -1.8(13) . .
C2 C3 C4 C5 -0.5(13) . .
C2 C3 C4 N2 179.6(8) . .
C3 C4 C5 C6 1.9(13) . .
N2 C4 C5 C6 -178.2(8) . .
C4 C5 C6 C1 -1.2(14) . .
C2 C1 C6 C5 -1.0(13) . .
N3 C1 C6 C5 -179.4(9) . .
N2 C7 C8 N1 -2.4(13) . .
N4 C11 C12 N5 1.6(18) . .
C18 C13 C14 C15 0.0(14) . .
N5 C13 C14 C15 178.0(9) . .
C13 C14 C15 C16 1.3(16) . .
C14 C15 C16 C17 -1.6(16) . .
C14 C15 C16 N8 -178.7(10) . .
C15 C16 C17 C18 0.5(16) . .
N8 C16 C17 C18 177.5(9) . .
C16 C17 C18 C13 0.8(14) . .
C14 C13 C18 C17 -1.1(13) . .
N5 C13 C18 C17 -179.0(8) . .
C20 C19 C20 C21 -0.1(8) 3_565 .
N8 C19 C20 C21 179.9(8) . .
C19 C20 C21 C22 0.3(16) . .
C20 C21 C22 C21 -0.2(8) . 3_565
C20 C21 C22 N6 179.8(8) . .
N6 C23 C24 N7 -3(2) . 3_565
N6 C23 C24 C24 -3(2) . 3_565
N2 C9 N1 C8 -3.6(12) . .
N2 C9 N1 Ag1 -176.2(7) . .
C7 C8 N1 C9 3.6(13) . .
C7 C8 N1 Ag1 176.3(8) . .
O4 Ag1 N1 C9 -85.4(10) . .
N4 Ag1 N1 C9 117(9) . .
O4 Ag1 N1 C8 103.5(11) . .
N4 Ag1 N1 C8 -54(10) . .
N1 C9 N2 C7 2.2(11) . .
N1 C9 N2 C4 -178.7(8) . .
C8 C7 N2 C9 0.1(11) . .
C8 C7 N2 C4 -179.0(8) . .
C3 C4 N2 C9 -154.0(9) . .
C5 C4 N2 C9 26.1(12) . .
C3 C4 N2 C7 25.0(11) . .
C5 C4 N2 C7 -154.9(9) . .
C6 C1 N3 C1 37.7(15) . 6_465
C2 C1 N3 C1 -140.7(8) . 6_465
C6 C1 N3 C1 -136.0(8) . 5_564
C2 C1 N3 C1 45.6(15) . 5_564
N5 C10 N4 C11 1.9(15) . .
N5 C10 N4 Ag1 -179.8(7) . .
C12 C11 N4 C10 -2.2(18) . .
C12 C11 N4 Ag1 179.6(10) . .
O4 Ag1 N4 C10 -116.5(10) . .
N1 Ag1 N4 C10 40(10) . .
O4 Ag1 N4 C11 61.4(14) . .
N1 Ag1 N4 C11 -142(9) . .
N4 C10 N5 C12 -0.8(13) . .
N4 C10 N5 C13 -178.5(9) . .
C11 C12 N5 C10 -0.5(16) . .
C11 C12 N5 C13 177.1(11) . .
C18 C13 N5 C10 -145.2(9) . .
C14 C13 N5 C10 36.8(13) . .
C18 C13 N5 C12 37.5(14) . .
C14 C13 N5 C12 -140.5(11) . .
C24 C23 N6 C23 1.2(8) . 3_565
C24 C23 N6 C22 -178.8(8) . .
C21 C22 N6 C23 28.1(8) 3_565 .
C21 C22 N6 C23 -151.9(8) . .
C21 C22 N6 C23 -151.9(8) 3_565 3_565
C21 C22 N6 C23 28.1(8) . 3_565
C17 C16 N8 C16 -48.5(8) . 3_565
C15 C16 N8 C16 128.5(11) . 3_565
C17 C16 N8 C19 131.5(8) . .
C15 C16 N8 C19 -51.5(11) . .
C20 C19 N8 C16 123.4(8) . 3_565
C20 C19 N8 C16 -56.6(8) 3_565 3_565
C20 C19 N8 C16 -56.6(8) . .
C20 C19 N8 C16 123.4(8) 3_565 .
O1 Mo1 O2 Mo2 -42(100) 32 .
O1 Mo1 O2 Mo2 78(100) . .
O1 Mo1 O2 Mo2 -162(100) 31_554 .
O3' Mo2 O2 Mo1 164(100) . .
O3' Mo2 O2 Mo1 44(100) 31_554 .
O3' Mo2 O2 Mo1 -76(100) 32 .
O3 Mo2 O2 Mo1 -47(100) 31_554 .
O3 Mo2 O2 Mo1 -167(100) 32 .
O3 Mo2 O2 Mo1 73(100) . .
O3' Mo2 O3 O3' 147(4) . 31_554
O3' Mo2 O3 O3' 48(4) 32 31_554
O3 Mo2 O3 O3' 26(4) 31_554 31_554
O3 Mo2 O3 O3' 135(3) 32 31_554
O2 Mo2 O3 O3' -99(3) . 31_554
O3' Mo2 O3' O3 -140(3) 31_554 32
O3' Mo2 O3' O3 -33(4) 32 32
O3 Mo2 O3' O3 -54(3) 31_554 32
O3 Mo2 O3' O3 -154(4) . 32
O2 Mo2 O3' O3 94(4) . 32
